data_7020933
loop_
_publ_author_name
'Shen, Bo'
'Shi, Peng-Fei'
'Hou, Yin-Ling'
'Wan, Fan-Fan'
'Gao, Dong-Liang'
'Zhao, Bin'

_publ_section_title
;
 Structural diversity and magnetic properties of five copper--organic
 frameworks containing one-, two-, and three-types of organic ligands
;
_journal_issue 10
_journal_name_full 'Dalton Transactions'
_journal_page_first 3455
_journal_paper_doi 10.1039/c2dt32515b
_journal_volume 42
_journal_year 2013
_chemical_absolute_configuration ad
_chemical_formula_moiety 'C20 H18 Cu N2 O6, 0.5(O)'
_chemical_formula_sum 'C20 H19 Cu N2 O6.5'
_chemical_formula_weight 454.92
_chemical_name_systematic
;
?
;
_space_group_crystal_system orthorhombic
_space_group_IT_number 43
_space_group_name_Hall 'F 2 -2d'
_space_group_name_H-M_alt 'F d d 2'
_symmetry_space_group_name_Hall 'F 2 -2d'
_symmetry_space_group_name_H-M 'F d d 2'
_atom_sites_solution_hydrogens geom
_atom_sites_solution_primary direct
_atom_sites_solution_secondary difmap
_audit_creation_date 2012-11-09
_audit_creation_method
;
Olex2 1.1
(compiled 2011.11.01 svn.r2039, GUI svn.r3906)
;
_cell_angle_alpha 90.00
_cell_angle_beta 90.00
_cell_angle_gamma 90.00
_cell_formula_units_Z 16
_cell_length_a 23.934(7)
_cell_length_b 29.782(5)
_cell_length_c 10.9902(18)
_cell_measurement_reflns_used 838
_cell_measurement_temperature 293(2)
_cell_measurement_theta_max 28.8643
_cell_measurement_theta_min 2.7302
_cell_volume 7834(3)
_computing_cell_refinement
;
CrysAlisPro, Oxford Diffraction Ltd.,
Version 1.171.34.44 (release 25-10-2010 CrysAlis171 .NET)
(compiled Oct 25 2010,18:11:34)
;
_computing_data_collection
;
CrysAlisPro, Oxford Diffraction Ltd.,
Version 1.171.34.44 (release 25-10-2010 CrysAlis171 .NET)
(compiled Oct 25 2010,18:11:34)
;
_computing_data_reduction
;
CrysAlisPro, Oxford Diffraction Ltd.,
Version 1.171.34.44 (release 25-10-2010 CrysAlis171 .NET)
(compiled Oct 25 2010,18:11:34)
;
_computing_molecular_graphics
;
O. V. Dolomanov, L. J. Bourhis, R. J. Gildea, J. A. K. Howard and H. Puschmann,
OLEX2: a complete structure solution, refinement and analysis program.
J. Appl. Cryst. (2009). 42, 339-341.
;
_computing_publication_material
;
O. V. Dolomanov, L. J. Bourhis, R. J. Gildea, J. A. K. Howard and H. Puschmann,
OLEX2: a complete structure solution, refinement and analysis program.
J. Appl. Cryst. (2009). 42, 339-341.
;
_computing_structure_refinement
;
XL, G.M. Sheldrick, Acta Cryst.
(2008). A64, 112-122
;
_computing_structure_solution 'SHELXS-97 (Sheldrick, 1990)'
_diffrn_ambient_temperature 293(2)
_diffrn_detector_area_resol_mean 16.2116
_diffrn_measured_fraction_theta_full 0.989
_diffrn_measured_fraction_theta_max 0.989
_diffrn_measurement_details
;
1 omega 48.00 83.00 1.0000 30.0000
omega____ theta____ kappa____ phi______ frames
- 18.1935 179.0000 -60.0000 35

2 omega -54.00 46.00 1.0000 30.0000
omega____ theta____ kappa____ phi______ frames
- 18.1935 0.0000 60.0000 100
;
_diffrn_measurement_device_type 'SuperNova, Single source at offset), Eos'
_diffrn_measurement_method '\w scans'
_diffrn_orient_matrix_UB_11 0.0016566000
_diffrn_orient_matrix_UB_12 0.0290204000
_diffrn_orient_matrix_UB_13 -0.0122921000
_diffrn_orient_matrix_UB_21 -0.0198692000
_diffrn_orient_matrix_UB_22 0.0047876000
_diffrn_orient_matrix_UB_23 0.0339602000
_diffrn_orient_matrix_UB_31 0.0130032000
_diffrn_orient_matrix_UB_32 0.0035894000
_diffrn_orient_matrix_UB_33 0.0534971000
_diffrn_radiation_monochromator mirror
_diffrn_radiation_type 'Mo K\a'
_diffrn_radiation_wavelength 0.7107
_diffrn_reflns_av_R_equivalents 0.0803
_diffrn_reflns_av_unetI/netI 0.1211
_diffrn_reflns_limit_h_max 28
_diffrn_reflns_limit_h_min -23
_diffrn_reflns_limit_k_max 33
_diffrn_reflns_limit_k_min -35
_diffrn_reflns_limit_l_max 13
_diffrn_reflns_limit_l_min -8
_diffrn_reflns_number 6431
_diffrn_reflns_theta_full 25.01
_diffrn_reflns_theta_max 25.01
_diffrn_reflns_theta_min 3.22
_diffrn_source 'SuperNova (Mo) X-ray Source'
_exptl_absorpt_coefficient_mu 1.159
_exptl_absorpt_correction_T_max 1.00000
_exptl_absorpt_correction_T_min 0.28158
_exptl_absorpt_correction_type multi-scan
_exptl_absorpt_process_details
;
CrysAlisPro, Oxford Diffraction Ltd.,
Version 1.171.34.44 (release 25-10-2010 CrysAlis171 .NET)
(compiled Oct 25 2010,18:11:34)
Empirical absorption correction using spherical harmonics,
implemented in SCALE3 ABSPACK scaling algorithm.
;
_exptl_crystal_colour blue
_exptl_crystal_density_diffrn 1.543
_exptl_crystal_density_meas ?
_exptl_crystal_density_method 'not measured'
_exptl_crystal_description plate
_exptl_crystal_F_000 3743
_exptl_crystal_size_max 0.32
_exptl_crystal_size_mid 0.30
_exptl_crystal_size_min 0.25
_refine_diff_density_max 0.498
_refine_diff_density_min -0.417
_refine_diff_density_rms 0.081
_refine_ls_abs_structure_details 'Flack H D (1983), Acta Cryst. A39, 876-881'
_refine_ls_abs_structure_Flack 0.07(4)
_refine_ls_extinction_method none
_refine_ls_goodness_of_fit_ref 1.009
_refine_ls_hydrogen_treatment mixed
_refine_ls_matrix_type full
_refine_ls_number_parameters 273
_refine_ls_number_reflns 2578
_refine_ls_number_restraints 47
_refine_ls_restrained_S_all 1.046
_refine_ls_R_factor_all 0.1433
_refine_ls_R_factor_gt 0.0754
_refine_ls_shift/su_max 0.000
_refine_ls_shift/su_mean 0.000
_refine_ls_structure_factor_coef Fsqd
_refine_ls_weighting_details 'calc w=1/[\s^2^(Fo^2^)+(0.0651P)^2^+0.0000P] where P=(Fo^2^+2Fc^2^)/3'
_refine_ls_weighting_scheme calc
_refine_ls_wR_factor_gt 0.1457
_refine_ls_wR_factor_ref 0.1785
_reflns_number_gt 1450
_reflns_number_total 2578
_reflns_threshold_expression >2sigma(I)
_cod_data_source_file c2dt32515b.txt
_cod_data_source_block Cu3
_cod_depositor_comments
;
The following automatic conversions were performed:

'_exptl_crystal_density_meas' value 'none' was changed to '?' - the
value is perceived as not measured.

Automatic conversion script
Id: cif_fix_values 3008 2015-01-20 13:52:24Z robertas 
;
_cod_original_formula_sum 'C20 H19 Cu N2 O6.50'
_cod_database_code 7020933
_chemical_oxdiff_formula C12CU1
_chemical_oxdiff_usercomment SBCUCIPA
_reflns_odcompleteness_completeness 92.19
_reflns_odcompleteness_iscentric 1
_reflns_odcompleteness_theta 26.32

loop_
_space_group_symop_id
_space_group_symop_operation_xyz
1 'x, y, z'
2 '-x, -y, z'
3 '-x+1/4, y+1/4, z+1/4'
4 'x+3/4, -y+3/4, z+1/4'
5 'x, y+1/2, z+1/2'
6 '-x, -y+1/2, z+1/2'
7 '-x+1/4, y+3/4, z+3/4'
8 'x+3/4, -y+5/4, z+3/4'
9 'x+1/2, y, z+1/2'
10 '-x+1/2, -y, z+1/2'
11 '-x+3/4, y+1/4, z+3/4'
12 'x+5/4, -y+3/4, z+3/4'
13 'x+1/2, y+1/2, z'
14 '-x+1/2, -y+1/2, z'
15 '-x+3/4, y+3/4, z+1/4'
16 'x+5/4, -y+5/4, z+1/4'

loop_
_atom_site_label
_atom_site_type_symbol
_atom_site_fract_x
_atom_site_fract_y
_atom_site_fract_z
_atom_site_U_iso_or_equiv
_atom_site_adp_type
_atom_site_occupancy
_atom_site_symmetry_multiplicity
_atom_site_calc_flag
_atom_site_refinement_flags
Cu1 Cu -0.63524(8) -0.65958(6) -2.11936(17) 0.0717(7) Uani 1 1 d .
O1 O -0.4531(5) -0.6152(4) -1.4495(10) 0.122(4) Uani 1 1 d U
O2 O -0.4010(6) -0.6618(5) -1.5580(11) 0.134(5) Uani 1 1 d U
O3 O -0.5381(4) -0.7368(4) -1.8094(9) 0.096(4) Uani 1 1 d .
O4 O -0.5787(4) -0.6954(3) -2.0214(7) 0.067(3) Uani 1 1 d U
O5 O -0.6624(5) -0.7227(5) -1.9824(9) 0.105(4) Uani 1 1 d .
O6 O -0.5589(5) -0.6093(4) -2.2152(9) 0.121(4) Uani 1 1 d .
H6A H -0.5460 -0.6223 -2.2788 0.182 Uiso 1 1 d R
H6B H -0.5729 -0.5839 -2.2352 0.182 Uiso 1 1 d R
N1 N -0.6360(4) -0.6155(3) -1.9821(8) 0.053(3) Uani 1 1 d .
N2 N -0.6204(5) -0.4559(4) -1.5054(10) 0.059(3) Uani 1 1 d .
C1 C -0.4466(8) -0.6436(6) -1.5239(15) 0.087(5) Uani 1 1 d DU
C2 C -0.5036(6) -0.6558(5) -1.5790(12) 0.085(5) Uani 1 1 d DU
C3 C -0.5573(6) -0.6389(5) -1.5512(11) 0.072(4) Uani 1 1 d DU
H3 H -0.5609 -0.6168 -1.4920 0.086 Uiso 1 1 calc R
C4 C -0.6047(7) -0.6543(6) -1.6097(15) 0.086(5) Uani 1 1 d DU
C5 C -0.6024(7) -0.6875(5) -1.7000(11) 0.073(4) Uani 1 1 d D
H5 H -0.6345 -0.6983 -1.7375 0.088 Uiso 1 1 calc R
C6 C -0.5501(7) -0.7034(5) -1.7304(11) 0.076(5) Uani 1 1 d D
C7 C -0.5016(6) -0.6884(5) -1.6692(12) 0.088(5) Uani 1 1 d D
H7 H -0.4673 -0.7008 -1.6900 0.106 Uiso 1 1 calc R
C8 C -0.6622(8) -0.6397(6) -1.5789(15) 0.121(7) Uani 1 1 d .
H8A H -0.6706 -0.6481 -1.4966 0.181 Uiso 1 1 calc R
H8B H -0.6883 -0.6539 -1.6330 0.181 Uiso 1 1 calc R
H8C H -0.6650 -0.6077 -1.5873 0.181 Uiso 1 1 calc R
C9 C -0.5850(6) -0.7543(4) -1.8735(13) 0.083(5) Uani 1 1 d .
H9A H -0.6135 -0.7625 -1.8149 0.100 Uiso 1 1 calc R
H9B H -0.5735 -0.7816 -1.9149 0.100 Uiso 1 1 calc R
C10 C -0.6105(9) -0.7229(5) -1.9659(12) 0.080(5) Uani 1 1 d U
C11 C -0.6811(5) -0.5982(4) -1.9342(11) 0.057(4) Uani 1 1 d .
H11 H -0.7153 -0.6071 -1.9663 0.068 Uiso 1 1 calc R
C12 C -0.6817(5) -0.5667(4) -1.8359(9) 0.047(3) Uani 1 1 d .
H12 H -0.7151 -0.5561 -1.8034 0.056 Uiso 1 1 calc R
C13 C -0.6296(5) -0.5523(4) -1.7906(9) 0.053(4) Uani 1 1 d .
C14 C -0.5848(6) -0.5708(5) -1.8422(12) 0.071(4) Uani 1 1 d .
H14 H -0.5497 -0.5624 -1.8141 0.085 Uiso 1 1 calc R
C15 C -0.5880(6) -0.6012(4) -1.9336(11) 0.061(4) Uani 1 1 d .
H15 H -0.5548 -0.6127 -1.9645 0.073 Uiso 1 1 calc R
C16 C -0.6661(6) -0.4599(5) -1.5693(11) 0.068(4) Uani 1 1 d .
H16 H -0.6965 -0.4412 -1.5540 0.082 Uiso 1 1 calc R
C17 C -0.6692(6) -0.4922(5) -1.6601(10) 0.067(4) Uani 1 1 d .
H17 H -0.7026 -0.4951 -1.7027 0.080 Uiso 1 1 calc R
C18 C -0.6265(5) -0.5195(4) -1.6898(10) 0.048(3) Uani 1 1 d .
C19 C -0.5814(6) -0.5154(5) -1.6175(11) 0.075(4) Uani 1 1 d U
H19 H -0.5505 -0.5339 -1.6295 0.090 Uiso 1 1 calc R
C20 C -0.5807(7) -0.4844(5) -1.5272(15) 0.088(5) Uani 1 1 d U
H20 H -0.5494 -0.4835 -1.4770 0.106 Uiso 1 1 calc R
O7 O -0.5032(8) -0.5399(7) -2.1055(19) 0.114(7) Uani 0.50 1 d P

loop_
_atom_site_aniso_label
_atom_site_aniso_U_11
_atom_site_aniso_U_22
_atom_site_aniso_U_33
_atom_site_aniso_U_23
_atom_site_aniso_U_13
_atom_site_aniso_U_12
Cu1 0.1140(14) 0.0549(9) 0.0462(7) -0.0189(9) -0.0289(10) 0.0266(13)
O1 0.158(9) 0.119(8) 0.088(6) 0.022(6) -0.023(6) -0.049(7)
O2 0.102(9) 0.181(15) 0.119(11) 0.010(9) -0.032(7) -0.005(9)
O3 0.095(8) 0.095(8) 0.098(7) 0.004(7) -0.052(6) 0.024(6)
O4 0.096(8) 0.056(6) 0.050(5) -0.032(4) -0.020(5) 0.006(5)
O5 0.078(8) 0.147(11) 0.090(8) -0.025(7) -0.038(6) 0.024(8)
O6 0.156(12) 0.142(11) 0.066(6) -0.022(7) -0.005(7) 0.048(9)
N1 0.066(8) 0.046(7) 0.046(6) -0.012(5) -0.006(5) 0.012(6)
N2 0.089(10) 0.044(7) 0.044(6) -0.003(6) 0.026(6) -0.009(6)
C1 0.119(9) 0.070(8) 0.072(8) 0.039(7) -0.013(7) -0.023(7)
C2 0.099(9) 0.084(8) 0.073(8) 0.012(7) -0.031(7) -0.033(7)
C3 0.107(8) 0.064(7) 0.045(6) 0.003(6) -0.013(6) -0.011(7)
C4 0.108(12) 0.088(13) 0.061(8) 0.005(10) -0.015(10) -0.021(10)
C5 0.105(13) 0.072(11) 0.043(8) -0.017(8) -0.001(8) 0.002(9)
C6 0.136(16) 0.061(10) 0.031(6) -0.002(7) -0.037(8) -0.023(10)
C7 0.079(11) 0.102(12) 0.084(9) 0.045(10) -0.043(8) -0.032(9)
C8 0.147(18) 0.128(16) 0.088(13) 0.021(11) -0.012(12) -0.033(15)
C9 0.105(13) 0.078(10) 0.066(8) 0.014(10) -0.024(9) 0.003(9)
C10 0.122(16) 0.070(11) 0.049(9) -0.035(8) 0.005(8) 0.003(9)
C11 0.040(8) 0.061(9) 0.070(8) -0.026(7) -0.012(6) -0.002(7)
C12 0.041(7) 0.058(8) 0.042(6) -0.010(6) -0.011(5) 0.010(6)
C13 0.084(11) 0.049(8) 0.026(6) -0.026(6) 0.005(6) -0.004(7)
C14 0.057(9) 0.087(10) 0.069(9) -0.050(9) 0.006(7) -0.009(8)
C15 0.037(8) 0.075(9) 0.070(9) -0.034(8) -0.003(6) 0.009(7)
C16 0.085(11) 0.075(10) 0.045(7) -0.015(7) -0.001(7) 0.016(9)
C17 0.074(10) 0.082(10) 0.043(7) -0.022(8) -0.002(6) 0.032(9)
C18 0.061(9) 0.049(8) 0.034(6) -0.011(6) 0.005(6) 0.007(7)
C19 0.070(8) 0.088(8) 0.066(6) -0.036(7) 0.009(7) 0.000(7)
C20 0.084(9) 0.097(9) 0.085(8) -0.035(7) -0.009(7) 0.004(8)
O7 0.108(16) 0.118(17) 0.116(16) -0.011(15) 0.049(14) -0.020(14)

loop_
_atom_type_symbol
_atom_type_description
_atom_type_scat_dispersion_real
_atom_type_scat_dispersion_imag
_atom_type_scat_source
C C 0.0033 0.0016 'International Tables Vol C Tables 4.2.6.8 and 6.1.1.4'
H H 0.0000 0.0000 'International Tables Vol C Tables 4.2.6.8 and 6.1.1.4'
Cu Cu 0.3201 1.2651 'International Tables Vol C Tables 4.2.6.8 and 6.1.1.4'
N N 0.0061 0.0033 'International Tables Vol C Tables 4.2.6.8 and 6.1.1.4'
O O 0.0106 0.0060 'International Tables Vol C Tables 4.2.6.8 and 6.1.1.4'

loop_
_geom_angle_atom_site_label_1
_geom_angle_atom_site_label_2
_geom_angle_atom_site_label_3
_geom_angle
_geom_angle_site_symmetry_1
_geom_angle_site_symmetry_3
O1 Cu1 O4 166.7(6) 4_434 .
O1 Cu1 O5 109.5(5) 4_434 .
O1 Cu1 O6 100.5(5) 4_434 .
O1 Cu1 N1 94.7(4) 4_434 .
O1 Cu1 N2 88.9(4) 4_434 15_344
O4 Cu1 O5 57.2(4) . .
O4 Cu1 O6 92.8(4) . .
O4 Cu1 N2 89.4(4) . 15_344
O5 Cu1 O6 150.0(4) . .
N1 Cu1 O4 87.2(3) . .
N1 Cu1 O5 92.2(4) . .
N1 Cu1 O6 86.2(4) . .
N1 Cu1 N2 176.3(4) . 15_344
N2 Cu1 O5 87.1(4) 15_344 .
N2 Cu1 O6 92.7(5) 15_344 .
C1 O1 Cu1 117.5(14) . 12_435
C6 O3 C9 114.9(12) . .
C10 O4 Cu1 101.2(10) . .
C10 O5 Cu1 80.4(10) . .
Cu1 O6 H6A 109.0 . .
Cu1 O6 H6B 109.9 . .
H6A O6 H6B 109.3 . .
C11 N1 Cu1 124.7(8) . .
C11 N1 C15 115.1(11) . .
C15 N1 Cu1 120.2(9) . .
C16 N2 Cu1 120.7(10) . 11_355
C20 N2 Cu1 122.0(11) . 11_355
C20 N2 C16 117.1(13) . .
O1 C1 O2 128.2(18) . .
O1 C1 C2 108.9(18) . .
O2 C1 C2 122.9(18) . .
C3 C2 C1 129.7(15) . .
C7 C2 C1 114.7(15) . .
C7 C2 C3 115.7(13) . .
C2 C3 H3 119.1 . .
C4 C3 C2 121.8(13) . .
C4 C3 H3 119.1 . .
C3 C4 C5 122.1(15) . .
C3 C4 C8 123.9(15) . .
C5 C4 C8 113.8(14) . .
C4 C5 H5 121.7 . .
C6 C5 C4 116.6(15) . .
C6 C5 H5 121.7 . .
O3 C6 C5 126.8(12) . .
O3 C6 C7 111.4(15) . .
C5 C6 C7 121.4(15) . .
C2 C7 C6 122.2(15) . .
C2 C7 H7 118.9 . .
C6 C7 H7 118.9 . .
C4 C8 H8A 109.5 . .
C4 C8 H8B 109.5 . .
C4 C8 H8C 109.5 . .
H8A C8 H8B 109.5 . .
H8A C8 H8C 109.5 . .
H8B C8 H8C 109.5 . .
O3 C9 H9A 108.5 . .
O3 C9 H9B 108.5 . .
O3 C9 C10 115.2(12) . .
H9A C9 H9B 107.5 . .
C10 C9 H9A 108.5 . .
C10 C9 H9B 108.5 . .
O4 C10 C9 118.6(16) . .
O5 C10 O4 121.3(16) . .
O5 C10 C9 120.1(15) . .
N1 C11 H11 117.6 . .
N1 C11 C12 124.8(12) . .
C12 C11 H11 117.6 . .
C11 C12 H12 121.4 . .
C13 C12 C11 117.2(11) . .
C13 C12 H12 121.4 . .
C12 C13 C18 120.7(10) . .
C14 C13 C12 115.8(11) . .
C14 C13 C18 123.5(11) . .
C13 C14 H14 118.4 . .
C13 C14 C15 123.2(14) . .
C15 C14 H14 118.4 . .
N1 C15 C14 123.9(13) . .
N1 C15 H15 118.1 . .
C14 C15 H15 118.1 . .
N2 C16 H16 120.2 . .
N2 C16 C17 119.6(14) . .
C17 C16 H16 120.2 . .
C16 C17 H17 118.2 . .
C18 C17 C16 123.5(14) . .
C18 C17 H17 118.2 . .
C17 C18 C13 122.9(11) . .
C19 C18 C13 122.8(11) . .
C19 C18 C17 114.3(12) . .
C18 C19 H19 119.9 . .
C18 C19 C20 120.2(14) . .
C20 C19 H19 119.9 . .
N2 C20 C19 125.0(15) . .
N2 C20 H20 117.5 . .
C19 C20 H20 117.5 . .

loop_
_geom_bond_atom_site_label_1
_geom_bond_atom_site_label_2
_geom_bond_distance
_geom_bond_site_symmetry_2
Cu1 O1 1.989(12) 4_434
Cu1 O4 2.032(9) .
Cu1 O5 2.495(14) .
Cu1 O6 2.586(12) .
Cu1 N1 2.000(10) .
Cu1 N2 2.038(11) 15_344
O1 Cu1 1.989(11) 12_435
O1 C1 1.19(2) .
O2 C1 1.27(2) .
O3 C6 1.351(16) .
O3 C9 1.423(16) .
O4 C10 1.274(17) .
O5 C10 1.26(2) .
O6 H6A 0.8566 .
O6 H6B 0.8570 .
N1 C11 1.307(14) .
N1 C15 1.336(14) .
N2 Cu1 2.038(11) 11_355
N2 C16 1.306(16) .
N2 C20 1.295(18) .
C1 C2 1.536(15) .
C2 C3 1.416(14) .
C2 C7 1.388(14) .
C3 H3 0.9300 .
C3 C4 1.381(13) .
C4 C5 1.402(16) .
C4 C8 1.48(2) .
C5 H5 0.9300 .
C5 C6 1.380(14) .
C6 C7 1.413(13) .
C7 H7 0.9300 .
C8 H8A 0.9600 .
C8 H8B 0.9600 .
C8 H8C 0.9600 .
C9 H9A 0.9700 .
C9 H9B 0.9700 .
C9 C10 1.509(19) .
C11 H11 0.9300 .
C11 C12 1.432(14) .
C12 H12 0.9300 .
C12 C13 1.410(15) .
C13 C14 1.332(16) .
C13 C18 1.479(13) .
C14 H14 0.9300 .
C14 C15 1.354(14) .
C15 H15 0.9300 .
C16 H16 0.9300 .
C16 C17 1.388(16) .
C17 H17 0.9300 .
C17 C18 1.347(15) .
C18 C19 1.347(16) .
C19 H19 0.9300 .
C19 C20 1.356(18) .
C20 H20 0.9300 .
